data_7209429
loop_
_publ_author_name
'Schwarzmann, E.'
'Freire Erdbruegger, C.'
'Jentsch, D.'
'Jones, P.G.'

_publ_section_title
;
 Preparation and Crystal Structure of (Te Br3)(Au Br4) (Br2)0.5 a Compound
 with "Bromine of Crystallization"
;
_journal_name_full
;
Zeitschrift fuer Naturforschung, Teil B. Anorganische Chemie, Organische
 Chemie (42,1987-)
;
_journal_page_first 1553
_journal_page_last 1555
_journal_volume 42
_journal_year 1987
_chemical_formula_sum 'Au Br8 Te'
_chemical_name_systematic '(Te Br3) (Au Br4) (Br2).5'
_space_group_IT_number 2
_symmetry_space_group_name_Hall '-P 1'
_symmetry_space_group_name_H-M 'P -1'
_cell_angle_alpha 86.48
_cell_angle_beta 73.34
_cell_angle_gamma 82.86
_cell_formula_units_Z 2
_cell_length_a 7.936
_cell_length_b 8.992
_cell_length_c 9.959
_cell_volume 675.319
_citation_journal_id_ASTM ZNBSEN
_cod_data_source_file gold_97.cif
_cod_data_source_block Au1Br8Te1
_cod_original_cell_volume 675.3192
_cod_original_formula_sum 'Au1 Br8 Te1'
_cod_database_code 7209429

loop_
_symmetry_equiv_pos_as_xyz
x,y,z
-x,-y,-z

loop_
_atom_site_label
_atom_site_type_symbol
_atom_site_fract_x
_atom_site_fract_y
_atom_site_fract_z
_atom_site_occupancy
_atom_site_U_iso_or_equiv
Te1 Te+4 0.6098 0.2581 0.7261 1 0.0
Br7 Br-1 0.4074 0.1926 0.9544 1 0.0
Br3 Br-1 0.0755 -0.1061 0.1625 1 0.0
Br2 Br-1 -0.0727 0.3255 0.4606 1 0.0
Br8 Br -0.0794 0.412 0.0703 1 0.0
Br5 Br-1 0.3726 0.3229 0.6123 1 0.0
Br4 Br-1 -0.2849 0.1447 0.2726 1 0.0
Au1 Au+3 0.0021 0.1077 0.314 1 0.0
Br6 Br-1 0.6346 0.5147 0.7855 1 0.0
Br1 Br-1 0.2958 0.0809 0.3492 1 0.0
